data_1545463
loop_
_publ_author_name
'Guo, Dong-Dong'
'Li, Bin'
'Wang, Da-Yu'
'Gao, Ya-Ru'
'Guo, Shi-Huan'
'Pan, Gao-Fei'
'Wang, Yong-Qiang'

_publ_section_title
;
 Synthesis of 6H-Benzo[c]chromenes via Palladium-Catalyzed Intramolecular
 Dehydrogenative Coupling of Two Aryl C-H Bonds.
;
_journal_issue 4
_journal_name_full 'Organic letters'
_journal_page_first 798
_journal_page_last 801
_journal_paper_doi 10.1021/acs.orglett.6b03763
_journal_volume 19
_journal_year 2017
_chemical_formula_moiety 'C19 H12 F3 N O4 S'
_chemical_formula_sum 'C19 H12 F3 N O4 S'
_chemical_formula_weight 407.36
_chemical_name_systematic
; 
 ? 
;
_space_group_IT_number 14
_symmetry_cell_setting monoclinic
_symmetry_space_group_name_Hall '-P 2yn'
_symmetry_space_group_name_H-M 'P 1 21/n 1'
_atom_sites_solution_hydrogens geom
_atom_sites_solution_primary direct
_atom_sites_solution_secondary difmap
_audit_creation_method SHELXL-97
_cell_angle_alpha 90.00
_cell_angle_beta 96.433(2)
_cell_angle_gamma 90.00
_cell_formula_units_Z 4
_cell_length_a 7.9735(13)
_cell_length_b 13.888(2)
_cell_length_c 15.686(3)
_cell_measurement_reflns_used 4031
_cell_measurement_temperature 296(2)
_cell_measurement_theta_max 25.1
_cell_measurement_theta_min 2.0
_cell_volume 1726.1(5)
_computing_cell_refinement 'Bruker SAINT'
_computing_data_collection 'Bruker APEX2'
_computing_data_reduction 'Bruker SAINT'
_computing_molecular_graphics 'Bruker SHELXTL'
_computing_publication_material 'Bruker SHELXTL'
_computing_structure_refinement 'SHELXL-97 (Sheldrick, 1997)'
_computing_structure_solution 'SHELXS-97 (Sheldrick, 1990)'
_diffrn_ambient_temperature 296(2)
_diffrn_measured_fraction_theta_full 0.999
_diffrn_measured_fraction_theta_max 0.999
_diffrn_measurement_device_type 'Bruker APEX-II CCD'
_diffrn_measurement_method '\f and \w scans'
_diffrn_radiation_monochromator graphite
_diffrn_radiation_source 'fine-focus sealed tube'
_diffrn_radiation_type MoK\a
_diffrn_radiation_wavelength 0.71073
_diffrn_reflns_av_R_equivalents 0.0176
_diffrn_reflns_av_sigmaI/netI 0.0218
_diffrn_reflns_limit_h_max 9
_diffrn_reflns_limit_h_min -9
_diffrn_reflns_limit_k_max 16
_diffrn_reflns_limit_k_min -15
_diffrn_reflns_limit_l_max 12
_diffrn_reflns_limit_l_min -18
_diffrn_reflns_number 8444
_diffrn_reflns_theta_full 25.10
_diffrn_reflns_theta_max 25.10
_diffrn_reflns_theta_min 1.96
_exptl_absorpt_coefficient_mu 0.246
_exptl_absorpt_correction_T_max 0.9657
_exptl_absorpt_correction_T_min 0.9127
_exptl_absorpt_correction_type multi-scan
_exptl_absorpt_process_details 'SADABS(Sheldrick, 1996)'
_exptl_crystal_colour colorless
_exptl_crystal_density_diffrn 1.568
_exptl_crystal_density_method 'not measured'
_exptl_crystal_description block
_exptl_crystal_F_000 832
_exptl_crystal_size_max 0.38
_exptl_crystal_size_mid 0.27
_exptl_crystal_size_min 0.14
_refine_diff_density_max 0.195
_refine_diff_density_min -0.330
_refine_diff_density_rms 0.043
_refine_ls_extinction_method none
_refine_ls_goodness_of_fit_ref 1.010
_refine_ls_hydrogen_treatment mixed
_refine_ls_matrix_type full
_refine_ls_number_parameters 253
_refine_ls_number_reflns 3071
_refine_ls_number_restraints 0
_refine_ls_restrained_S_all 1.010
_refine_ls_R_factor_all 0.0415
_refine_ls_R_factor_gt 0.0335
_refine_ls_shift/su_max 0.001
_refine_ls_shift/su_mean 0.000
_refine_ls_structure_factor_coef Fsqd
_refine_ls_weighting_details 'calc w=1/[\s^2^(Fo^2^)+(0.0463P)^2^+0.5082P] where P=(Fo^2^+2Fc^2^)/3'
_refine_ls_weighting_scheme calc
_refine_ls_wR_factor_gt 0.0865
_refine_ls_wR_factor_ref 0.0923
_reflns_number_gt 2585
_reflns_number_total 3071
_reflns_threshold_expression >2sigma(I)
_cod_data_source_file ol6b03763_si_003.cif
_cod_data_source_block xb9724_0m
_cod_depositor_comments
;
The following automatic conversions were performed:

'_symmetry_cell_setting' value 'Monoclinic' changed to 'monoclinic'
according to
/home/data/users/saulius/crontab/automatic-downloads/current/ACS/lib/dictionaries/cif_core.dic
dictionary named 'cif_core.dic' version 2.4.2 from 2011-04-26.

Automatic conversion script
Id: cif_fix_values 4973 2017-02-22 13:04:09Z antanas 
;
_cod_original_cell_volume 1726.0(5)
_cod_original_sg_symbol_H-M 'P2(1)/n  '
_cod_database_code 1545463

loop_
_symmetry_equiv_pos_as_xyz
'x, y, z'
'-x+1/2, y+1/2, -z+1/2'
'-x, -y, -z'
'x-1/2, -y-1/2, z-1/2'

loop_
_atom_site_label
_atom_site_type_symbol
_atom_site_fract_x
_atom_site_fract_y
_atom_site_fract_z
_atom_site_U_iso_or_equiv
_atom_site_adp_type
_atom_site_occupancy
_atom_site_symmetry_multiplicity
_atom_site_calc_flag
_atom_site_refinement_flags
S1 S 1.04411(5) 0.85705(3) 0.29317(3) 0.04466(15) Uani 1 1 d .
F1 F 1.05530(16) 0.61559(11) 0.54003(8) 0.0789(4) Uani 1 1 d .
F2 F 0.87982(18) 0.68447(10) 0.61237(8) 0.0823(4) Uani 1 1 d .
F3 F 0.87650(18) 0.53237(10) 0.59944(8) 0.0815(4) Uani 1 1 d .
N1 N 0.85114(18) 0.88112(11) 0.41586(9) 0.0475(4) Uani 1 1 d .
O1 O 1.05047(18) 0.90006(10) 0.21167(9) 0.0609(4) Uani 1 1 d .
O2 O 1.18091(15) 0.86551(12) 0.35812(9) 0.0664(4) Uani 1 1 d .
O3 O 1.02308(13) 0.74240(9) 0.28191(7) 0.0425(3) Uani 1 1 d .
O4 O 0.47837(15) 0.60548(9) 0.18451(8) 0.0513(3) Uani 1 1 d .
C1 C 0.7063(2) 0.90233(15) 0.44674(13) 0.0570(5) Uani 1 1 d .
H1 H 0.7021 0.8982 0.5056 0.068 Uiso 1 1 calc R
C2 C 0.5632(2) 0.92999(14) 0.39583(14) 0.0572(5) Uani 1 1 d .
H2 H 0.4645 0.9434 0.4200 0.069 Uiso 1 1 calc R
C3 C 0.5674(2) 0.93755(15) 0.30951(14) 0.0562(5) Uani 1 1 d .
H3 H 0.4714 0.9559 0.2740 0.067 Uiso 1 1 calc R
C4 C 0.7158(2) 0.91770(13) 0.27522(12) 0.0476(4) Uani 1 1 d .
H4 H 0.7238 0.9228 0.2167 0.057 Uiso 1 1 calc R
C5 C 0.85118(19) 0.89000(12) 0.33204(10) 0.0376(4) Uani 1 1 d .
C6 C 0.9011(2) 0.70771(12) 0.21609(10) 0.0383(4) Uani 1 1 d .
C7 C 0.9399(2) 0.71193(13) 0.13290(11) 0.0477(4) Uani 1 1 d .
H7 H 1.0436 0.7357 0.1207 0.057 Uiso 1 1 calc R
C8 C 0.8217(3) 0.68009(14) 0.06771(11) 0.0533(5) Uani 1 1 d .
H8 H 0.8463 0.6820 0.0112 0.064 Uiso 1 1 calc R
C9 C 0.6685(2) 0.64578(13) 0.08595(11) 0.0494(4) Uani 1 1 d .
H9 H 0.5889 0.6253 0.0418 0.059 Uiso 1 1 calc R
C10 C 0.6328(2) 0.64172(12) 0.16988(11) 0.0406(4) Uani 1 1 d .
C11 C 0.7502(2) 0.66965(11) 0.23904(10) 0.0363(4) Uani 1 1 d .
C12 C 0.7065(2) 0.65246(11) 0.32677(10) 0.0357(4) Uani 1 1 d .
C13 C 0.8249(2) 0.64241(12) 0.39914(10) 0.0390(4) Uani 1 1 d .
H13 H 0.9394 0.6487 0.3940 0.047 Uiso 1 1 calc R
C14 C 0.7714(2) 0.62312(12) 0.47817(10) 0.0420(4) Uani 1 1 d .
C15 C 0.6010(2) 0.61329(13) 0.48737(11) 0.0494(4) Uani 1 1 d .
H15 H 0.5663 0.6018 0.5411 0.059 Uiso 1 1 calc R
C16 C 0.4845(2) 0.62076(13) 0.41629(12) 0.0508(5) Uani 1 1 d .
H16 H 0.3703 0.6130 0.4218 0.061 Uiso 1 1 calc R
C17 C 0.5359(2) 0.63979(12) 0.33637(11) 0.0419(4) Uani 1 1 d .
C18 C 0.4118(2) 0.64703(15) 0.25744(12) 0.0523(5) Uani 1 1 d .
H18A H 0.3085 0.6140 0.2672 0.063 Uiso 1 1 calc R
H18B H 0.3847 0.7142 0.2459 0.063 Uiso 1 1 calc R
C19 C 0.8955(3) 0.61419(14) 0.55615(11) 0.0524(5) Uani 1 1 d .

loop_
_atom_site_aniso_label
_atom_site_aniso_U_11
_atom_site_aniso_U_22
_atom_site_aniso_U_33
_atom_site_aniso_U_23
_atom_site_aniso_U_13
_atom_site_aniso_U_12
S1 0.0351(2) 0.0563(3) 0.0440(3) -0.00348(19) 0.01089(18) -0.00875(18)
F1 0.0610(8) 0.1257(12) 0.0478(7) 0.0013(7) -0.0041(6) -0.0006(7)
F2 0.1038(10) 0.0842(10) 0.0571(8) -0.0325(7) 0.0005(7) -0.0072(7)
F3 0.1104(10) 0.0728(9) 0.0559(7) 0.0220(6) -0.0145(7) -0.0126(7)
N1 0.0449(8) 0.0614(10) 0.0370(8) 0.0011(7) 0.0076(6) 0.0017(7)
O1 0.0776(9) 0.0574(8) 0.0533(8) 0.0022(6) 0.0314(7) -0.0126(7)
O2 0.0336(7) 0.0941(11) 0.0703(10) -0.0166(8) 0.0007(6) -0.0127(6)
O3 0.0341(6) 0.0522(7) 0.0415(6) 0.0026(5) 0.0060(5) 0.0016(5)
O4 0.0437(7) 0.0599(8) 0.0489(7) -0.0026(6) -0.0012(5) -0.0048(6)
C1 0.0566(12) 0.0697(14) 0.0479(11) -0.0032(9) 0.0197(9) -0.0027(10)
C2 0.0399(10) 0.0599(12) 0.0745(14) -0.0113(10) 0.0176(9) -0.0036(9)
C3 0.0399(10) 0.0582(12) 0.0680(13) -0.0058(10) -0.0046(9) 0.0017(8)
C4 0.0468(10) 0.0520(11) 0.0424(10) -0.0006(8) -0.0019(8) -0.0031(8)
C5 0.0353(8) 0.0402(9) 0.0376(9) -0.0025(7) 0.0058(7) -0.0061(7)
C6 0.0389(8) 0.0397(9) 0.0367(9) 0.0005(7) 0.0059(7) 0.0058(7)
C7 0.0507(10) 0.0517(11) 0.0430(10) -0.0006(8) 0.0160(8) 0.0031(8)
C8 0.0677(12) 0.0584(12) 0.0353(9) -0.0016(8) 0.0126(9) 0.0089(9)
C9 0.0575(11) 0.0519(11) 0.0368(9) -0.0039(8) -0.0034(8) 0.0078(8)
C10 0.0417(9) 0.0371(9) 0.0420(9) 0.0011(7) 0.0004(7) 0.0050(7)
C11 0.0389(8) 0.0348(9) 0.0354(8) 0.0021(6) 0.0052(7) 0.0061(7)
C12 0.0396(9) 0.0313(8) 0.0369(9) 0.0007(6) 0.0070(7) 0.0023(6)
C13 0.0418(9) 0.0371(9) 0.0384(9) 0.0006(7) 0.0060(7) 0.0003(7)
C14 0.0558(10) 0.0343(9) 0.0364(9) -0.0013(7) 0.0069(7) -0.0015(7)
C15 0.0621(12) 0.0471(11) 0.0419(10) -0.0003(8) 0.0194(9) -0.0055(8)
C16 0.0451(10) 0.0535(12) 0.0565(12) 0.0030(9) 0.0178(9) -0.0047(8)
C17 0.0416(9) 0.0367(9) 0.0482(10) 0.0018(7) 0.0086(7) 0.0018(7)
C18 0.0382(9) 0.0651(13) 0.0538(11) 0.0059(9) 0.0058(8) 0.0031(8)
C19 0.0661(13) 0.0522(11) 0.0390(10) -0.0031(8) 0.0067(9) -0.0054(9)

loop_
_atom_type_symbol
_atom_type_description
_atom_type_scat_dispersion_real
_atom_type_scat_dispersion_imag
_atom_type_scat_source
C C 0.0033 0.0016 'International Tables Vol C Tables 4.2.6.8 and 6.1.1.4'
H H 0.0000 0.0000 'International Tables Vol C Tables 4.2.6.8 and 6.1.1.4'
N N 0.0061 0.0033 'International Tables Vol C Tables 4.2.6.8 and 6.1.1.4'
O O 0.0106 0.0060 'International Tables Vol C Tables 4.2.6.8 and 6.1.1.4'
S S 0.1246 0.1234 'International Tables Vol C Tables 4.2.6.8 and 6.1.1.4'
F F 0.0171 0.0103 'International Tables Vol C Tables 4.2.6.8 and 6.1.1.4'

loop_
_geom_angle_atom_site_label_1
_geom_angle_atom_site_label_2
_geom_angle_atom_site_label_3
_geom_angle
O2 S1 O1 120.87(9)
O2 S1 O3 102.96(8)
O1 S1 O3 109.39(7)
O2 S1 C5 111.08(8)
O1 S1 C5 108.71(8)
O3 S1 C5 102.06(7)
C5 N1 C1 115.94(15)
C6 O3 S1 118.02(10)
C10 O4 C18 113.87(13)
N1 C1 C2 123.20(18)
N1 C1 H1 118.4
C2 C1 H1 118.4
C3 C2 C1 119.26(17)
C3 C2 H2 120.4
C1 C2 H2 120.4
C2 C3 C4 119.29(18)
C2 C3 H3 120.4
C4 C3 H3 120.4
C5 C4 C3 116.60(17)
C5 C4 H4 121.7
C3 C4 H4 121.7
N1 C5 C4 125.70(15)
N1 C5 S1 114.48(12)
C4 C5 S1 119.76(13)
C7 C6 C11 123.52(16)
C7 C6 O3 117.78(15)
C11 C6 O3 118.69(14)
C6 C7 C8 118.70(17)
C6 C7 H7 120.6
C8 C7 H7 120.6
C9 C8 C7 120.40(17)
C9 C8 H8 119.8
C7 C8 H8 119.8
C8 C9 C10 119.85(17)
C8 C9 H9 120.1
C10 C9 H9 120.1
C9 C10 O4 117.37(15)
C9 C10 C11 122.31(16)
O4 C10 C11 120.28(15)
C6 C11 C10 115.06(15)
C6 C11 C12 126.96(14)
C10 C11 C12 117.93(15)
C17 C12 C13 118.45(15)
C17 C12 C11 117.10(14)
C13 C12 C11 124.33(14)
C14 C13 C12 119.95(16)
C14 C13 H13 120.0
C12 C13 H13 120.0
C13 C14 C15 121.08(16)
C13 C14 C19 120.61(16)
C15 C14 C19 118.30(16)
C16 C15 C14 119.28(16)
C16 C15 H15 120.4
C14 C15 H15 120.4
C15 C16 C17 120.42(17)
C15 C16 H16 119.8
C17 C16 H16 119.8
C16 C17 C12 120.78(16)
C16 C17 C18 121.62(16)
C12 C17 C18 117.60(15)
O4 C18 C17 111.24(14)
O4 C18 H18A 109.4
C17 C18 H18A 109.4
O4 C18 H18B 109.4
C17 C18 H18B 109.4
H18A C18 H18B 108.0
F1 C19 F2 106.20(16)
F1 C19 F3 105.92(16)
F2 C19 F3 105.16(16)
F1 C19 C14 113.97(15)
F2 C19 C14 112.33(16)
F3 C19 C14 112.58(15)

loop_
_geom_bond_atom_site_label_1
_geom_bond_atom_site_label_2
_geom_bond_distance
S1 O2 1.4115(14)
S1 O1 1.4171(14)
S1 O3 1.6087(13)
S1 C5 1.7770(16)
F1 C19 1.327(2)
F2 C19 1.331(2)
F3 C19 1.341(2)
N1 C5 1.321(2)
N1 C1 1.334(2)
O3 C6 1.4211(19)
O4 C10 1.373(2)
O4 C18 1.435(2)
C1 C2 1.372(3)
C1 H1 0.9300
C2 C3 1.362(3)
C2 H2 0.9300
C3 C4 1.381(3)
C3 H3 0.9300
C4 C5 1.376(2)
C4 H4 0.9300
C6 C7 1.376(2)
C6 C11 1.397(2)
C7 C8 1.383(3)
C7 H7 0.9300
C8 C9 1.371(3)
C8 H8 0.9300
C9 C10 1.379(2)
C9 H9 0.9300
C10 C11 1.406(2)
C11 C12 1.476(2)
C12 C17 1.396(2)
C12 C13 1.400(2)
C13 C14 1.382(2)
C13 H13 0.9300
C14 C15 1.388(3)
C14 C19 1.490(3)
C15 C16 1.373(3)
C15 H15 0.9300
C16 C17 1.387(2)
C16 H16 0.9300
C17 C18 1.499(2)
C18 H18A 0.9700
C18 H18B 0.9700

loop_
_geom_torsion_atom_site_label_1
_geom_torsion_atom_site_label_2
_geom_torsion_atom_site_label_3
_geom_torsion_atom_site_label_4
_geom_torsion
O2 S1 O3 C6 -175.81(11)
O1 S1 O3 C6 -46.07(13)
C5 S1 O3 C6 68.95(12)
C5 N1 C1 C2 1.3(3)
N1 C1 C2 C3 -0.7(3)
C1 C2 C3 C4 -0.3(3)
C2 C3 C4 C5 0.7(3)
C1 N1 C5 C4 -0.8(3)
C1 N1 C5 S1 -177.91(14)
C3 C4 C5 N1 -0.2(3)
C3 C4 C5 S1 176.78(14)
O2 S1 C5 N1 -24.40(16)
O1 S1 C5 N1 -159.73(13)
O3 S1 C5 N1 84.76(13)
O2 S1 C5 C4 158.33(14)
O1 S1 C5 C4 23.00(16)
O3 S1 C5 C4 -92.52(14)
S1 O3 C6 C7 76.01(16)
S1 O3 C6 C11 -105.17(15)
C11 C6 C7 C8 2.4(3)
O3 C6 C7 C8 -178.89(15)
C6 C7 C8 C9 0.5(3)
C7 C8 C9 C10 -0.9(3)
C8 C9 C10 O4 -179.12(16)
C8 C9 C10 C11 -1.5(3)
C18 O4 C10 C9 -148.58(16)
C18 O4 C10 C11 33.8(2)
C7 C6 C11 C10 -4.5(2)
O3 C6 C11 C10 176.75(14)
C7 C6 C11 C12 172.65(16)
O3 C6 C11 C12 -6.1(2)
C9 C10 C11 C6 4.1(2)
O4 C10 C11 C6 -178.44(14)
C9 C10 C11 C12 -173.37(15)
O4 C10 C11 C12 4.1(2)
C6 C11 C12 C17 162.54(16)
C10 C11 C12 C17 -20.4(2)
C6 C11 C12 C13 -21.5(3)
C10 C11 C12 C13 155.62(16)
C17 C12 C13 C14 -1.8(2)
C11 C12 C13 C14 -177.75(15)
C12 C13 C14 C15 0.1(2)
C12 C13 C14 C19 -178.75(15)
C13 C14 C15 C16 1.5(3)
C19 C14 C15 C16 -179.67(16)
C14 C15 C16 C17 -1.2(3)
C15 C16 C17 C12 -0.5(3)
C15 C16 C17 C18 179.16(17)
C13 C12 C17 C16 2.0(2)
C11 C12 C17 C16 178.28(16)
C13 C12 C17 C18 -177.65(15)
C11 C12 C17 C18 -1.4(2)
C10 O4 C18 C17 -53.6(2)
C16 C17 C18 O4 -142.17(17)
C12 C17 C18 O4 37.5(2)
C13 C14 C19 F1 -7.1(2)
C15 C14 C19 F1 174.02(16)
C13 C14 C19 F2 113.71(19)
C15 C14 C19 F2 -65.1(2)
C13 C14 C19 F3 -127.79(18)
C15 C14 C19 F3 53.4(2)
